data_7235574
loop_
_publ_author_name
'Srinivasan, Narayanaswamy'
'Thirumaran, Subbiah'
'Ciattini, Samuele'

_publ_section_title
;
 Effect of co-crystallization of ethanol, pyridine and
 2,2&#x2032;-bipyridine on molecular aggregation in
 bis(1,2,3,4-tetrahydroquinolinedithiocarbamato-S,S&#x2032;)mercury(ii)
 and synthesis of HgS nanoparticles
;
_journal_issue 44
_journal_name_full 'RSC Adv.'
_journal_page_first 22971
_journal_paper_doi 10.1039/C4RA01913J
_journal_volume 4
_journal_year 2014
_chemical_formula_moiety '(c10 H10 S2 N 1-)2, hg 2+, (c5 h4 N)1'
_chemical_formula_sum 'C25 H24 Hg N3 S4'
_chemical_formula_weight 695.30
_space_group_IT_number 2
_space_group_name_Hall '-P 1'
_space_group_name_H-M_alt 'P -1'
_symmetry_cell_setting triclinic
_symmetry_space_group_name_Hall '-P 1'
_symmetry_space_group_name_H-M 'P -1'
_atom_sites_solution_hydrogens geom
_atom_sites_solution_primary direct
_atom_sites_solution_secondary difmap
_audit_creation_method SHELXL-97
_cell_angle_alpha 84.01(1)
_cell_angle_beta 87.05(1)
_cell_angle_gamma 70.49(1)
_cell_formula_units_Z 2
_cell_length_a 8.696(1)
_cell_length_b 10.994(1)
_cell_length_c 14.457(1)
_cell_measurement_reflns_used 4860
_cell_measurement_temperature 293(2)
_cell_measurement_theta_max 28.7615
_cell_measurement_theta_min 3.7948
_cell_volume 1295.5(2)
_computing_cell_refinement
;
CrysAlis RED, Oxford Diffraction Ltd.,
Version 1.171.32.5 (release 08-05-2007 CrysAlis171 .NET)
(compiled May  8 2007,13:10:02)
;
_computing_data_collection
;
CrysAlis CCD, Oxford Diffraction Ltd.,
Version 1.171.32.5 (release 08-05-2007 CrysAlis171 .NET)
(compiled May  8 2007,13:10:02)
;
_computing_data_reduction
;
CrysAlis RED, Oxford Diffraction Ltd.,
Version 1.171.32.5 (release 08-05-2007 CrysAlis171 .NET)
(compiled May  8 2007,13:10:02)
;
_computing_structure_refinement 'SHELXL-97 (Sheldrick, 1997)'
_computing_structure_solution 'SHELXS-97 (Sheldrick, 1990)'
_diffrn_ambient_temperature 293(2)
_diffrn_detector_area_resol_mean 16.4547
_diffrn_measured_fraction_theta_full 0.991
_diffrn_measured_fraction_theta_max 0.853
_diffrn_measurement_details
;
#__ type_ start__ end____ width___ exp.time_
  1 omega   21.00   58.00   1.0000    3.0000
omega____ theta____ kappa____ phi______ omega'___ theta'___ frames
    -      -21.1268 -161.0000  240.0000    0.0000    0.0000 37

#__ type_ start__ end____ width___ exp.time_
  2 omega   -2.00   51.00   1.0000    3.0000
omega____ theta____ kappa____ phi______ omega'___ theta'___ frames
    -      -21.1268   75.0000    0.0000    0.0000    0.0000 53

#__ type_ start__ end____ width___ exp.time_
  3 omega  -92.00  -40.00   1.0000    3.0000
omega____ theta____ kappa____ phi______ omega'___ theta'___ frames
    -      -21.1268  -75.0000  120.0000    0.0000    0.0000 52

#__ type_ start__ end____ width___ exp.time_
  4 omega  -42.00   11.00   1.0000    3.0000
omega____ theta____ kappa____ phi______ omega'___ theta'___ frames
    -      -21.1268  -75.0000  120.0000    0.0000    0.0000 53

#__ type_ start__ end____ width___ exp.time_
  5 omega    1.00   53.00   1.0000    3.0000
omega____ theta____ kappa____ phi______ omega'___ theta'___ frames
    -       22.2987  -75.0000    0.0000    0.0000    0.0000 52

#__ type_ start__ end____ width___ exp.time_
  6 omega   -4.00   46.00   1.0000    3.0000
omega____ theta____ kappa____ phi______ omega'___ theta'___ frames
    -       22.2987   45.0000    0.0000    0.0000    0.0000 50

#__ type_ start__ end____ width___ exp.time_
  7 omega   44.00   94.00   1.0000    3.0000
omega____ theta____ kappa____ phi______ omega'___ theta'___ frames
    -       22.2987   45.0000    0.0000    0.0000    0.0000 50

#__ type_ start__ end____ width___ exp.time_
  8 omega   42.00   85.00   1.0000    3.0000
omega____ theta____ kappa____ phi______ omega'___ theta'___ frames
    -       22.2987 -130.0000  322.0000    0.0000    0.0000 43

#__ type_ start__ end____ width___ exp.time_
  9 omega   41.00   95.00   1.0000    3.0000
omega____ theta____ kappa____ phi______ omega'___ theta'___ frames
    -       22.2987   75.0000  240.0000    0.0000    0.0000 54

#__ type_ start__ end____ width___ exp.time_
 10 omega   -4.00   40.00   1.0000    3.0000
omega____ theta____ kappa____ phi______ omega'___ theta'___ frames
    -       22.2987   45.0000  120.0000    0.0000    0.0000 44

#__ type_ start__ end____ width___ exp.time_
 11 omega   -5.00   44.00   1.0000    3.0000
omega____ theta____ kappa____ phi______ omega'___ theta'___ frames
    -       22.2987   75.0000  240.0000    0.0000    0.0000 49
;
_diffrn_measurement_device_type 'Oxford Diffraction Xcalibur3'
_diffrn_measurement_method '\w scans'
_diffrn_radiation_monochromator graphite
_diffrn_radiation_source 'Enhance (Mo) X-ray Source'
_diffrn_radiation_type 'Mo K\a'
_diffrn_radiation_wavelength 0.7107
_diffrn_reflns_av_R_equivalents 0.0322
_diffrn_reflns_av_sigmaI/netI 0.0788
_diffrn_reflns_limit_h_max 10
_diffrn_reflns_limit_h_min -11
_diffrn_reflns_limit_k_max 13
_diffrn_reflns_limit_k_min -14
_diffrn_reflns_limit_l_max 19
_diffrn_reflns_limit_l_min -18
_diffrn_reflns_number 12189
_diffrn_reflns_theta_full 25.00
_diffrn_reflns_theta_max 28.80
_diffrn_reflns_theta_min 3.80
_diffrn_standards_decay_% 0
_diffrn_standards_interval_count 50
_diffrn_standards_number 11
_exptl_absorpt_coefficient_mu 6.282
_exptl_absorpt_correction_T_max 1.00000
_exptl_absorpt_correction_T_min 0.27839
_exptl_absorpt_correction_type multi-scan
_exptl_absorpt_process_details
;
CrysAlis RED, Oxford Diffraction Ltd.,
Version 1.171.32.5 (release 08-05-2007 CrysAlis171 .NET)
(compiled May  8 2007,13:10:02)
Empirical absorption correction using spherical harmonics,
 implemented in SCALE3 ABSPACK scaling algorithm.
;
_exptl_crystal_colour 'pale yellow'
_exptl_crystal_density_diffrn 1.782
_exptl_crystal_density_method 'not measured'
_exptl_crystal_description prismatic
_exptl_crystal_F_000 678
_exptl_crystal_size_max 0.35
_exptl_crystal_size_mid 0.3
_exptl_crystal_size_min 0.1
_refine_diff_density_max 1.095
_refine_diff_density_min -1.269
_refine_diff_density_rms 0.112
_refine_ls_extinction_method none
_refine_ls_goodness_of_fit_ref 1.001
_refine_ls_hydrogen_treatment constr
_refine_ls_matrix_type full
_refine_ls_number_parameters 298
_refine_ls_number_reflns 5769
_refine_ls_number_restraints 0
_refine_ls_restrained_S_all 1.001
_refine_ls_R_factor_all 0.0718
_refine_ls_R_factor_gt 0.0344
_refine_ls_shift/su_max 0.015
_refine_ls_shift/su_mean 0.001
_refine_ls_structure_factor_coef Fsqd
_refine_ls_weighting_details 'calc w=1/[\s^2^(Fo^2^)+(0.0385P)^2^+0.0000P] where P=(Fo^2^+2Fc^2^)/3'
_refine_ls_weighting_scheme calc
_refine_ls_wR_factor_gt 0.0720
_refine_ls_wR_factor_ref 0.0880
_reflns_number_gt 3423
_reflns_number_total 5769
_reflns_threshold_expression >2sigma(I)
_cod_data_source_file c4ra01913j1.cif
_cod_data_source_block NST5
_cod_original_sg_symbol_H-M P-1
_cod_database_code 7235574

loop_
_symmetry_equiv_pos_as_xyz
'x, y, z'
'-x, -y, -z'

loop_
_atom_site_label
_atom_site_type_symbol
_atom_site_fract_x
_atom_site_fract_y
_atom_site_fract_z
_atom_site_U_iso_or_equiv
_atom_site_adp_type
_atom_site_occupancy
_atom_site_symmetry_multiplicity
_atom_site_calc_flag
_atom_site_refinement_flags
Hg Hg 0.24136(3) 0.00972(2) 0.006210(16) 0.05839(11) Uani 1 1 d .
S4 S -0.00164(17) 0.03560(13) 0.16047(11) 0.0563(4) Uani 1 1 d .
S3 S 0.29100(17) -0.18145(13) 0.10810(10) 0.0551(4) Uani 1 1 d .
S2 S 0.21247(18) 0.16820(14) -0.12016(10) 0.0560(4) Uani 1 1 d .
S1 S 0.37161(19) 0.22048(15) 0.04093(10) 0.0633(4) Uani 1 1 d .
N1 N 0.3025(5) 0.3740(4) -0.1180(3) 0.0488(11) Uani 1 1 d .
N2 N 0.1140(5) -0.1936(4) 0.2603(3) 0.0490(11) Uani 1 1 d .
C20 C 0.2086(6) -0.3280(5) 0.2756(4) 0.0447(13) Uani 1 1 d .
C11 C 0.1271(6) -0.1184(5) 0.1845(4) 0.0482(13) Uani 1 1 d .
C16 C 0.3756(7) -0.4966(6) 0.3790(4) 0.0640(16) Uani 1 1 d .
H16 H 0.4280 -0.5249 0.4356 0.077 Uiso 1 1 calc R
C23 C 0.5286(8) -0.0195(5) -0.4510(4) 0.0587(16) Uani 1 1 d .
C1 C 0.3003(6) 0.2650(5) -0.0684(4) 0.0489(14) Uani 1 1 d .
C15 C 0.2843(7) -0.3671(5) 0.3610(4) 0.0529(14) Uani 1 1 d .
N3 N 0.6912(7) -0.0491(5) -0.4392(5) 0.0877(17) Uani 1 1 d .
C7 C 0.1625(10) 0.4720(9) -0.3968(5) 0.090(2) Uani 1 1 d .
H7 H 0.1274 0.4933 -0.4579 0.109 Uiso 1 1 calc R
C9 C 0.3307(7) 0.3214(5) -0.2801(4) 0.0594(15) Uani 1 1 d .
H9 H 0.4116 0.2430 -0.2633 0.071 Uiso 1 1 calc R
C19 C 0.2171(7) -0.4161(5) 0.2130(4) 0.0590(15) Uani 1 1 d .
H19 H 0.1606 -0.3890 0.1575 0.071 Uiso 1 1 calc R
C17 C 0.3909(8) -0.5843(6) 0.3153(5) 0.0752(19) Uani 1 1 d .
H17 H 0.4560 -0.6703 0.3279 0.090 Uiso 1 1 calc R
C10 C 0.2579(7) 0.4050(5) -0.2142(4) 0.0521(14) Uani 1 1 d .
C12 C 0.0000(7) -0.1444(6) 0.3372(4) 0.0686(18) Uani 1 1 d .
H12A H -0.0964 -0.1688 0.3322 0.082 Uiso 1 1 calc R
H12B H -0.0340 -0.0505 0.3313 0.082 Uiso 1 1 calc R
C6 C 0.0958(9) 0.5567(7) -0.3292(6) 0.087(2) Uani 1 1 d .
H6 H 0.0172 0.6364 -0.3460 0.104 Uiso 1 1 calc R
C14 C 0.2539(7) -0.2675(5) 0.4272(4) 0.0638(16) Uani 1 1 d .
H14A H 0.3125 -0.2080 0.4069 0.077 Uiso 1 1 calc R
H14B H 0.2919 -0.3083 0.4884 0.077 Uiso 1 1 calc R
C22 C 0.6446(16) -0.0846(8) -0.2785(6) 0.111(3) Uani 1 1 d .
H22 H 0.6860 -0.1052 -0.2187 0.133 Uiso 1 1 calc R
C18 C 0.3091(8) -0.5442(6) 0.2323(5) 0.0677(18) Uani 1 1 d .
H18 H 0.3162 -0.6037 0.1896 0.081 Uiso 1 1 calc R
C13 C 0.0725(8) -0.1948(6) 0.4313(4) 0.0783(19) Uani 1 1 d .
H13A H 0.0176 -0.2520 0.4620 0.094 Uiso 1 1 calc R
H13B H 0.0531 -0.1225 0.4686 0.094 Uiso 1 1 calc R
C8 C 0.2830(9) 0.3545(8) -0.3710(5) 0.080(2) Uani 1 1 d .
H8 H 0.3317 0.2980 -0.4158 0.096 Uiso 1 1 calc R
C21 C 0.7470(12) -0.0805(8) -0.3500(8) 0.117(3) Uani 1 1 d .
H21 H 0.8573 -0.0991 -0.3391 0.141 Uiso 1 1 calc R
C5 C 0.1438(8) 0.5252(6) -0.2367(5) 0.0714(18) Uani 1 1 d .
C24 C 0.4244(9) -0.0264(7) -0.3806(6) 0.095(2) Uani 1 1 d .
H24 H 0.3145 -0.0092 -0.3919 0.114 Uiso 1 1 calc R
C2 C 0.3354(9) 0.4771(6) -0.0732(5) 0.081(2) Uani 1 1 d .
H2A H 0.4447 0.4775 -0.0902 0.097 Uiso 1 1 calc R
H2B H 0.3300 0.4597 -0.0061 0.097 Uiso 1 1 calc R
C25 C 0.4832(13) -0.0600(8) -0.2896(6) 0.110(3) Uani 1 1 d .
H23 H 0.4142 -0.0652 -0.2392 0.132 Uiso 1 1 calc R
C3 C 0.2156(14) 0.6060(8) -0.1018(8) 0.166(5) Uani 1 1 d .
H3A H 0.1670 0.6454 -0.0456 0.200 Uiso 1 1 calc R
H3B H 0.2758 0.6593 -0.1326 0.200 Uiso 1 1 calc R
C4 C 0.0834(10) 0.6142(7) -0.1623(6) 0.107(3) Uani 1 1 d .
H4A H 0.0367 0.7024 -0.1901 0.128 Uiso 1 1 calc R
H4B H -0.0016 0.5914 -0.1259 0.128 Uiso 1 1 calc R

loop_
_atom_site_aniso_label
_atom_site_aniso_U_11
_atom_site_aniso_U_22
_atom_site_aniso_U_33
_atom_site_aniso_U_23
_atom_site_aniso_U_13
_atom_site_aniso_U_12
Hg 0.07223(18) 0.05409(16) 0.04951(16) 0.01203(10) -0.00557(11) -0.02609(12)
S4 0.0568(8) 0.0408(8) 0.0664(10) 0.0017(7) -0.0044(7) -0.0111(6)
S3 0.0546(8) 0.0461(8) 0.0525(9) 0.0099(7) 0.0039(7) -0.0056(6)
S2 0.0739(10) 0.0540(9) 0.0463(9) 0.0114(7) -0.0171(7) -0.0318(7)
S1 0.0821(11) 0.0712(10) 0.0405(9) -0.0040(8) -0.0034(8) -0.0306(8)
N1 0.058(3) 0.045(3) 0.044(3) -0.002(2) -0.007(2) -0.018(2)
N2 0.056(3) 0.040(2) 0.047(3) 0.003(2) 0.009(2) -0.013(2)
C20 0.056(3) 0.042(3) 0.039(3) 0.002(3) -0.003(3) -0.022(2)
C11 0.057(3) 0.048(3) 0.042(3) -0.002(3) -0.009(3) -0.019(3)
C16 0.072(4) 0.055(4) 0.058(4) 0.017(3) -0.024(3) -0.015(3)
C23 0.074(4) 0.042(3) 0.051(4) -0.010(3) -0.008(3) -0.005(3)
C1 0.040(3) 0.048(3) 0.055(4) -0.007(3) 0.004(3) -0.009(2)
C15 0.060(4) 0.045(3) 0.050(4) 0.003(3) -0.005(3) -0.014(3)
N3 0.071(4) 0.089(4) 0.106(5) 0.004(4) -0.030(4) -0.031(3)
C7 0.110(6) 0.113(6) 0.060(5) 0.036(5) -0.023(4) -0.063(5)
C9 0.064(4) 0.048(3) 0.060(4) 0.010(3) -0.005(3) -0.014(3)
C19 0.072(4) 0.054(4) 0.053(4) -0.002(3) 0.002(3) -0.024(3)
C17 0.094(5) 0.038(3) 0.083(5) 0.007(4) -0.007(4) -0.011(3)
C10 0.061(3) 0.044(3) 0.049(4) 0.012(3) 0.001(3) -0.020(3)
C12 0.067(4) 0.061(4) 0.070(5) -0.005(4) 0.027(4) -0.015(3)
C6 0.090(5) 0.075(5) 0.088(6) 0.027(4) -0.038(5) -0.023(4)
C14 0.079(4) 0.056(4) 0.051(4) 0.000(3) -0.023(3) -0.014(3)
C22 0.207(12) 0.085(6) 0.054(5) 0.001(5) 0.005(7) -0.069(7)
C18 0.089(5) 0.055(4) 0.058(4) -0.008(3) -0.002(4) -0.022(3)
C13 0.100(5) 0.081(5) 0.043(4) -0.002(4) 0.006(4) -0.017(4)
C8 0.108(6) 0.096(6) 0.045(4) 0.009(4) -0.009(4) -0.051(5)
C21 0.137(8) 0.098(6) 0.130(8) 0.024(6) -0.097(7) -0.052(6)
C5 0.080(5) 0.053(4) 0.080(5) 0.011(4) -0.012(4) -0.024(3)
C24 0.100(6) 0.081(5) 0.073(6) -0.013(4) 0.017(5) 0.009(4)
C2 0.112(5) 0.066(4) 0.082(5) -0.014(4) 0.000(4) -0.050(4)
C25 0.144(8) 0.089(6) 0.071(7) -0.018(5) 0.032(6) -0.005(6)
C3 0.210(11) 0.073(6) 0.193(11) -0.063(7) -0.088(9) 0.011(6)
C4 0.116(6) 0.061(5) 0.134(8) -0.015(5) -0.009(6) -0.014(4)

loop_
_atom_type_symbol
_atom_type_description
_atom_type_scat_dispersion_real
_atom_type_scat_dispersion_imag
_atom_type_scat_source
C C 0.0033 0.0016 'International Tables Vol C Tables 4.2.6.8 and 6.1.1.4'
H H 0.0000 0.0000 'International Tables Vol C Tables 4.2.6.8 and 6.1.1.4'
N N 0.0061 0.0033 'International Tables Vol C Tables 4.2.6.8 and 6.1.1.4'
S S 0.1246 0.1234 'International Tables Vol C Tables 4.2.6.8 and 6.1.1.4'
Hg Hg -2.3894 9.2266 'International Tables Vol C Tables 4.2.6.8 and 6.1.1.4'

loop_
_geom_angle_atom_site_label_1
_geom_angle_atom_site_label_2
_geom_angle_atom_site_label_3
_geom_angle
_geom_angle_site_symmetry_3
S2 Hg S3 167.50(4) .
S2 Hg S4 122.89(5) .
S3 Hg S4 66.92(4) .
S2 Hg S1 66.23(4) .
S3 Hg S1 122.10(5) .
S4 Hg S1 99.83(4) .
C11 S4 Hg 77.80(19) .
C11 S3 Hg 96.06(19) .
C1 S2 Hg 97.0(2) .
C1 S1 Hg 77.21(19) .
C1 N1 C10 123.4(4) .
C1 N1 C2 120.7(5) .
C10 N1 C2 115.6(5) .
C11 N2 C20 123.9(4) .
C11 N2 C12 122.3(4) .
C20 N2 C12 113.9(4) .
C19 C20 C15 121.1(5) .
C19 C20 N2 122.9(5) .
C15 C20 N2 115.9(4) .
N2 C11 S4 123.5(4) .
N2 C11 S3 117.3(4) .
S4 C11 S3 119.2(3) .
C17 C16 C15 121.6(6) .
C17 C16 H16 119.2 .
C15 C16 H16 119.2 .
C24 C23 N3 122.9(6) .
C24 C23 C23 121.3(8) 2_654
N3 C23 C23 115.7(7) 2_654
N1 C1 S1 123.6(4) .
N1 C1 S2 116.8(4) .
S1 C1 S2 119.5(3) .
C16 C15 C20 117.7(5) .
C16 C15 C14 125.3(6) .
C20 C15 C14 117.0(5) .
C23 N3 C21 117.3(7) .
C6 C7 C8 118.5(7) .
C6 C7 H7 120.7 .
C8 C7 H7 120.7 .
C10 C9 C8 119.4(6) .
C10 C9 H9 120.3 .
C8 C9 H9 120.3 .
C18 C19 C20 120.0(6) .
C18 C19 H19 120.0 .
C20 C19 H19 120.0 .
C16 C17 C18 119.7(6) .
C16 C17 H17 120.1 .
C18 C17 H17 120.1 .
C9 C10 C5 122.2(6) .
C9 C10 N1 121.4(5) .
C5 C10 N1 116.3(5) .
N2 C12 C13 113.0(5) .
N2 C12 H12A 109.0 .
C13 C12 H12A 109.0 .
N2 C12 H12B 109.0 .
C13 C12 H12B 109.0 .
H12A C12 H12B 107.8 .
C7 C6 C5 121.5(7) .
C7 C6 H6 119.2 .
C5 C6 H6 119.2 .
C15 C14 C13 108.5(5) .
C15 C14 H14A 110.0 .
C13 C14 H14A 110.0 .
C15 C14 H14B 110.0 .
C13 C14 H14B 110.0 .
H14A C14 H14B 108.4 .
C21 C22 C25 122.6(9) .
C21 C22 H22 118.7 .
C25 C22 H22 118.7 .
C19 C18 C17 119.8(6) .
C19 C18 H18 120.1 .
C17 C18 H18 120.1 .
C12 C13 C14 113.2(5) .
C12 C13 H13A 108.9 .
C14 C13 H13A 108.9 .
C12 C13 H13B 108.9 .
C14 C13 H13B 108.9 .
H13A C13 H13B 107.7 .
C9 C8 C7 120.7(7) .
C9 C8 H8 119.7 .
C7 C8 H8 119.7 .
C22 C21 N3 120.8(9) .
C22 C21 H21 119.6 .
N3 C21 H21 119.6 .
C10 C5 C6 117.5(6) .
C10 C5 C4 118.4(7) .
C6 C5 C4 124.1(7) .
C23 C24 C25 119.2(8) .
C23 C24 H24 120.4 .
C25 C24 H24 120.4 .
N1 C2 C3 111.1(6) .
N1 C2 H2A 109.4 .
C3 C2 H2A 109.4 .
N1 C2 H2B 109.4 .
C3 C2 H2B 109.4 .
H2A C2 H2B 108.0 .
C22 C25 C24 117.2(8) .
C22 C25 H23 121.4 .
C24 C25 H23 121.4 .
C4 C3 C2 119.1(7) .
C4 C3 H3A 107.5 .
C2 C3 H3A 107.5 .
C4 C3 H3B 107.5 .
C2 C3 H3B 107.5 .
H3A C3 H3B 107.0 .
C3 C4 C5 110.6(7) .
C3 C4 H4A 109.5 .
C5 C4 H4A 109.5 .
C3 C4 H4B 109.5 .
C5 C4 H4B 109.5 .
H4A C4 H4B 108.1 .

loop_
_geom_bond_atom_site_label_1
_geom_bond_atom_site_label_2
_geom_bond_distance
_geom_bond_site_symmetry_2
Hg S2 2.3510(15) .
Hg S3 2.3636(15) .
Hg S4 2.9606(15) .
Hg S1 2.9930(15) .
S4 C11 1.701(5) .
S3 C11 1.752(5) .
S2 C1 1.745(5) .
S1 C1 1.691(6) .
N1 C1 1.337(7) .
N1 C10 1.438(7) .
N1 C2 1.476(6) .
N2 C11 1.325(7) .
N2 C20 1.432(6) .
N2 C12 1.472(6) .
C20 C19 1.376(7) .
C20 C15 1.388(8) .
C16 C17 1.372(8) .
C16 C15 1.383(7) .
C16 H16 0.9300 .
C23 C24 1.341(9) .
C23 N3 1.356(7) .
C23 C23 1.497(11) 2_654
C15 C14 1.478(7) .
N3 C21 1.370(9) .
C7 C6 1.389(10) .
C7 C8 1.394(10) .
C7 H7 0.9300 .
C9 C10 1.373(7) .
C9 C8 1.375(8) .
C9 H9 0.9300 .
C19 C18 1.375(8) .
C19 H19 0.9300 .
C17 C18 1.381(9) .
C17 H17 0.9300 .
C10 C5 1.380(8) .
C12 C13 1.501(8) .
C12 H12A 0.9700 .
C12 H12B 0.9700 .
C6 C5 1.395(9) .
C6 H6 0.9300 .
C14 C13 1.513(8) .
C14 H14A 0.9700 .
C14 H14B 0.9700 .
C22 C21 1.336(12) .
C22 C25 1.353(11) .
C22 H22 0.9300 .
C18 H18 0.9300 .
C13 H13A 0.9700 .
C13 H13B 0.9700 .
C8 H8 0.9300 .
C21 H21 0.9300 .
C5 C4 1.487(9) .
C24 C25 1.403(10) .
C24 H24 0.9300 .
C2 C3 1.484(9) .
C2 H2A 0.9700 .
C2 H2B 0.9700 .
C25 H23 0.9300 .
C3 C4 1.453(11) .
C3 H3A 0.9700 .
C3 H3B 0.9700 .
C4 H4A 0.9700 .
C4 H4B 0.9700 .
